data_7238454
loop_
_publ_author_name
'Chopard, Claude'
'Bertho, Gildas'
'Prang\'e, Thierry'

_publ_section_title
;
 Naphthalene-dioxygenase catalysed cis-dihydroxylation of bicyclic
 azaarenes
;
_journal_issue 2
_journal_name_full 'RSC Adv.'
_journal_page_first 605
_journal_paper_doi 10.1039/C1RA00706H
_journal_volume 2
_journal_year 2012
_chemical_formula_sum 'C16 H13 B Br N O2'
_chemical_formula_weight 341.98
_chemical_name_common 7d2B
_chemical_name_systematic
;
4-bromophenylboronate derivative of [7S,8R]-1-methyl-
7,8-dihydroisoquinoline-7,8-diol
;
_space_group_IT_number 4
_space_group_name_Hall 'P 2yb'
_space_group_name_H-M_alt 'P 1 21 1'
_symmetry_cell_setting monoclinic
_symmetry_space_group_name_H-M 'P 1 21 1'
_atom_sites_solution_hydrogens geom
_atom_sites_solution_primary direct
_atom_sites_solution_secondary difmap
_audit_creation_method SHELXL-97
_cell_angle_alpha 90.00
_cell_angle_beta 107.93(5)
_cell_angle_gamma 90.00
_cell_formula_units_Z 2
_cell_length_a 12.683(2)
_cell_length_b 4.267(2)
_cell_length_c 14.339(2)
_cell_measurement_temperature 110(2)
_cell_volume 738.3(4)
_computing_structure_refinement 'SHELXL-97 (Sheldrick, 1997)'
_computing_structure_solution 'SHELXS-97 (Sheldrick, 1990)'
_diffrn_ambient_temperature 110(2)
_diffrn_measured_fraction_theta_full 0.985
_diffrn_measured_fraction_theta_max 0.985
_diffrn_measurement_device_type 'ADSC Quantum'
_diffrn_measurement_method rotation
_diffrn_radiation_monochromator Si(111)
_diffrn_radiation_source synchrotron
_diffrn_radiation_wavelength 0.92000
_diffrn_reflns_av_R_equivalents 0.0000
_diffrn_reflns_av_sigmaI/netI 0.0154
_diffrn_reflns_limit_h_max 12
_diffrn_reflns_limit_h_min -12
_diffrn_reflns_limit_k_max 4
_diffrn_reflns_limit_k_min -4
_diffrn_reflns_limit_l_max 14
_diffrn_reflns_limit_l_min -14
_diffrn_reflns_number 1632
_diffrn_reflns_theta_full 28.03
_diffrn_reflns_theta_max 28.03
_diffrn_reflns_theta_min 1.93
_diffrn_standards_decay_% 0
_diffrn_standards_interval_count 0
_diffrn_standards_interval_time 0
_diffrn_standards_number 1500
_exptl_absorpt_coefficient_mu 5.562
_exptl_absorpt_correction_type none
_exptl_crystal_colour colourless
_exptl_crystal_density_diffrn 1.538
_exptl_crystal_density_method 'not measured'
_exptl_crystal_description needle
_exptl_crystal_F_000 344
_exptl_crystal_size_max 0.4
_exptl_crystal_size_mid 0.01
_exptl_crystal_size_min 0.01
_refine_diff_density_max 0.881
_refine_diff_density_min -0.683
_refine_diff_density_rms 0.147
_refine_ls_abs_structure_details 'Flack H D (1983), Acta Cryst. A39, 876-881'
_refine_ls_abs_structure_Flack 0.02(20)
_refine_ls_extinction_coef 0.027(12)
_refine_ls_extinction_expression Fc^*^=kFc[1+0.001xFc^2^\l^3^/sin(2\q)]^-1/4^
_refine_ls_extinction_method SHELXL
_refine_ls_goodness_of_fit_ref 2.689
_refine_ls_hydrogen_treatment constr
_refine_ls_matrix_type full
_refine_ls_number_parameters 188
_refine_ls_number_reflns 1632
_refine_ls_number_restraints 1
_refine_ls_restrained_S_all 2.688
_refine_ls_R_factor_all 0.0830
_refine_ls_R_factor_gt 0.0829
_refine_ls_shift/su_max 0.007
_refine_ls_shift/su_mean 0.068
_refine_ls_structure_factor_coef Fsqd
_refine_ls_weighting_details 'calc w=1/[\s^2^(Fo^2^)+(0.1000P)^2^+0.0000P] where P=(Fo^2^+2Fc^2^)/3'
_refine_ls_weighting_scheme calc
_refine_ls_wR_factor_gt 0.2513
_refine_ls_wR_factor_ref 0.2514
_reflns_number_gt 1629
_reflns_number_total 1632
_reflns_threshold_expression >2sigma(I)
_cod_data_source_file c1ra00706h.txt
_cod_data_source_block claude7d2B
_cod_depositor_comments
;
The following automatic conversions were performed:

data item '_symmetry_cell_setting' value 'Monoclinic' was changed to
'monoclinic' in accordance with the
/home/saulius/struct/COD-crude-data/automatic-downloads/DataCite-retrospective/RSC/depositions/lib/dictionaries/cif_core.dic
dictionary named 'cif_core.dic' version 2.4.2 last updated on
2011-04-26.

Automatic conversion script
Id: cif_fix_values 6909 2019-04-08 15:41:33Z antanas 
;
_cod_original_sg_symbol_H-M P21
_cod_original_formula_sum 'C16 H13 B Br N1 O2'
_cod_database_code 7238454

loop_
_symmetry_equiv_pos_as_xyz
'x, y, z'
'-x, y+1/2, -z'

loop_
_atom_site_label
_atom_site_type_symbol
_atom_site_fract_x
_atom_site_fract_y
_atom_site_fract_z
_atom_site_U_iso_or_equiv
_atom_site_adp_type
_atom_site_occupancy
_atom_site_symmetry_multiplicity
_atom_site_calc_flag
_atom_site_refinement_flags
Br1 Br 0.48079(9) 0.0729(4) 0.68101(8) 0.0938(9) Uani 1 1 d .
C1 C 0.6108(5) -0.1264(18) 0.6799(5) 0.0318(18) Uani 1 1 d .
C2 C 0.6864(7) -0.231(2) 0.7673(5) 0.047(2) Uani 1 1 d .
H2 H 0.6730 -0.1998 0.8268 0.056 Uiso 1 1 calc R
C3 C 0.7818(6) -0.382(2) 0.7639(5) 0.048(2) Uani 1 1 d .
H3 H 0.8310 -0.4560 0.8222 0.057 Uiso 1 1 calc R
C4 C 0.8071(5) -0.4288(16) 0.6779(4) 0.0212(14) Uani 1 1 d .
C5 C 0.7317(6) -0.3182(17) 0.5914(5) 0.0339(19) Uani 1 1 d .
H5 H 0.7470 -0.3494 0.5327 0.041 Uiso 1 1 calc R
C6 C 0.6385(7) -0.1693(19) 0.5895(5) 0.042(2) Uani 1 1 d .
H6 H 0.5914 -0.0932 0.5306 0.050 Uiso 1 1 calc R
B1 B 0.9150(7) -0.6077(18) 0.6803(5) 0.030(2) Uani 1 1 d .
O1 O 0.9823(4) -0.7251(11) 0.7654(3) 0.0309(13) Uani 1 1 d .
O2 O 0.9506(4) -0.6520(12) 0.6030(3) 0.0348(12) Uani 1 1 d .
C1A C 1.0711(6) -0.8935(15) 0.7437(4) 0.0282(17) Uani 1 1 d .
H1A H 1.0599 -1.1189 0.7496 0.034 Uiso 1 1 calc .
C2A C 1.0589(6) -0.816(2) 0.6359(5) 0.0377(19) Uani 1 1 d .
H2A H 1.0550 -1.0106 0.5985 0.045 Uiso 1 1 calc .
C3A C 1.1431(6) -0.6112(19) 0.6200(5) 0.0331(18) Uani 1 1 d .
H3A H 1.1307 -0.5308 0.5573 0.040 Uiso 1 1 calc R
C4A C 1.2360(6) -0.5296(19) 0.6876(5) 0.0371(19) Uani 1 1 d .
H4A H 1.2872 -0.4048 0.6704 0.044 Uiso 1 1 calc R
C5A C 1.2590(6) -0.6334(17) 0.7889(4) 0.0263(16) Uani 1 1 d .
C6A C 1.3544(7) -0.548(2) 0.8593(7) 0.053(3) Uani 1 1 d .
H6A H 1.4086 -0.4316 0.8436 0.063 Uiso 1 1 calc R
C7A C 1.3680(8) -0.641(2) 0.9557(6) 0.054(2) Uani 1 1 d .
H7A H 1.4328 -0.5816 1.0036 0.065 Uiso 1 1 calc R
N8A N 1.2969(6) -0.8040(17) 0.9828(4) 0.0455(18) Uani 1 1 d .
C9A C 1.2026(7) -0.8892(16) 0.9177(4) 0.0362(18) Uani 1 1 d .
C10A C 1.1814(6) -0.8009(15) 0.8160(4) 0.0267(16) Uani 1 1 d .
C11A C 1.1216(8) -1.075(2) 0.9512(5) 0.052(2) Uani 1 1 d .
H11A H 1.0573 -1.1175 0.8964 0.068 Uiso 1 1 calc R
H11B H 1.1004 -0.9584 0.9998 0.068 Uiso 1 1 calc R
H11C H 1.1551 -1.2693 0.9790 0.068 Uiso 1 1 calc R

loop_
_atom_site_aniso_label
_atom_site_aniso_U_11
_atom_site_aniso_U_22
_atom_site_aniso_U_33
_atom_site_aniso_U_23
_atom_site_aniso_U_13
_atom_site_aniso_U_12
Br1 0.0721(12) 0.1012(12) 0.1163(13) 0.0060(8) 0.0410(8) 0.0117(7)
C1 0.015(4) 0.049(4) 0.031(4) -0.006(4) 0.007(3) -0.001(3)
C2 0.037(5) 0.086(6) 0.019(3) -0.001(4) 0.011(3) 0.006(5)
C3 0.023(4) 0.083(6) 0.026(4) -0.007(4) -0.009(3) 0.009(5)
C4 0.011(3) 0.034(3) 0.016(3) -0.005(3) 0.001(2) -0.004(3)
C5 0.024(4) 0.052(4) 0.022(4) 0.001(3) 0.003(3) 0.006(3)
C6 0.052(5) 0.056(4) 0.021(4) 0.008(3) 0.016(3) 0.003(4)
B1 0.039(5) 0.031(4) 0.014(4) -0.005(3) -0.001(3) -0.022(4)
O1 0.019(3) 0.049(3) 0.018(2) 0.003(2) -0.006(2) 0.005(2)
O2 0.019(2) 0.059(3) 0.018 -0.005(2) -0.0070(18) 0.014(2)
C1A 0.027(4) 0.028(3) 0.020(3) -0.008(3) -0.007(3) 0.002(3)
C2A 0.029(4) 0.059(5) 0.020(3) -0.013(3) -0.001(3) 0.017(4)
C3A 0.024(4) 0.055(4) 0.022(4) 0.005(3) 0.010(3) 0.016(4)
C4A 0.019(4) 0.053(4) 0.048(4) 0.002(3) 0.022(4) 0.006(3)
C5A 0.018(4) 0.044(3) 0.011(3) -0.005(3) -0.004(3) 0.012(3)
C6A 0.026(4) 0.066(6) 0.065(6) -0.016(4) 0.014(4) 0.010(4)
C7A 0.048(5) 0.063(6) 0.039(5) -0.011(4) -0.007(4) 0.010(5)
N8A 0.043(4) 0.056(4) 0.021 -0.012(3) -0.013(3) 0.011
C9A 0.057(5) 0.036(4) 0.009(3) -0.003(3) 0.000(3) 0.015(4)
C10A 0.035(4) 0.032(3) 0.006(3) -0.008(3) -0.002(3) 0.014(3)
C11A 0.072(6) 0.056(4) 0.026(4) 0.007(4) 0.011(4) -0.004(5)

loop_
_atom_type_symbol
_atom_type_description
_atom_type_scat_dispersion_real
_atom_type_scat_dispersion_imag
_atom_type_scat_source
C C 0.0033 0.0016 'International Tables Vol C Tables 4.2.6.8 and 6.1.1.4'
N N 0.0061 0.0033 'International Tables Vol C Tables 4.2.6.8 and 6.1.1.4'
O O 0.0106 0.0060 'International Tables Vol C Tables 4.2.6.8 and 6.1.1.4'
H H 0.0000 0.0000 'International Tables Vol C Tables 4.2.6.8 and 6.1.1.4'
B B 0.0013 0.0007 'International Tables Vol C Tables 4.2.6.8 and 6.1.1.4'
Br Br -0.2901 2.4595 'International Tables Vol C Tables 4.2.6.8 and 6.1.1.4'

loop_
_geom_angle_atom_site_label_1
_geom_angle_atom_site_label_2
_geom_angle_atom_site_label_3
_geom_angle
C2 C1 C6 118.1(7)
C2 C1 Br1 120.3(5)
C6 C1 Br1 121.5(5)
C3 C2 C1 118.9(6)
C4 C3 C2 122.9(6)
C3 C4 C5 117.5(6)
C3 C4 B1 119.7(5)
C5 C4 B1 122.8(5)
C6 C5 C4 122.6(6)
C5 C6 C1 119.8(6)
O2 B1 O1 114.7(7)
O2 B1 C4 124.9(6)
O1 B1 C4 120.4(6)
B1 O1 C1A 107.8(5)
B1 O2 C2A 108.7(5)
O1 C1A C10A 109.8(4)
O1 C1A C2A 105.4(5)
C10A C1A C2A 114.7(6)
C3A C2A O2 108.6(7)
C3A C2A C1A 115.7(6)
O2 C2A C1A 102.5(5)
C4A C3A C2A 125.2(6)
C3A C4A C5A 120.7(7)
C10A C5A C6A 118.7(7)
C10A C5A C4A 120.1(6)
C6A C5A C4A 121.0(8)
C5A C6A C7A 117.9(9)
N8A C7A C6A 124.5(8)
C7A N8A C9A 120.0(6)
N8A C9A C10A 119.1(7)
N8A C9A C11A 118.8(6)
C10A C9A C11A 122.0(7)
C5A C10A C9A 119.7(6)
C5A C10A C1A 122.4(5)
C9A C10A C1A 117.9(6)

loop_
_geom_bond_atom_site_label_1
_geom_bond_atom_site_label_2
_geom_bond_distance
Br1 C1 1.859(7)
C1 C2 1.397(12)
C1 C6 1.455(10)
C2 C3 1.385(11)
C3 C4 1.380(9)
C4 C5 1.395(10)
C4 B1 1.559(11)
C5 C6 1.335(11)
B1 O2 1.331(9)
B1 O1 1.352(9)
O1 C1A 1.449(8)
O2 C2A 1.484(9)
C1A C10A 1.514(10)
C1A C2A 1.541(9)
C2A C3A 1.452(12)
C3A C4A 1.320(11)
C4A C5A 1.459(10)
C5A C10A 1.366(11)
C5A C6A 1.365(12)
C6A C7A 1.396(13)
C7A N8A 1.290(12)
N8A C9A 1.321(11)
C9A C10A 1.449(9)
C9A C11A 1.490(12)
